data_4023403
loop_
_publ_author_name
'Patricia Mart\'inez-Bescos'
'Fernando Cagide-Fag\'in'
'Luis F. Roa'
'Juan Carlos Ortiz-Lara'
'Krzysztof Kierus'
'Lidia Ozores-Viturro'
'Marta Fern\'andez-Gonz\'alez'
'Ricardo Alonso'

_publ_contact_author_address 'Department of Organic Chemistry, USC, 15782 Santiago de Compostela, Spain'
_publ_contact_author_email qoraa@usc.es
_publ_contact_author_fax +34981595012
_publ_contact_author_name 'Ricardo Alonso Alonso'
_publ_contact_author_phone +34981547085
_publ_section_title
;
 Synthesis, Structure, and E-Z Isomerization of
 \b-(Hetero)aryl-\a,\b-enals
;
_journal_name_full 'Journal of Organic Chemistry'
_journal_page_first 3745
_journal_page_last 3753
_journal_paper_doi 10.1021/jo702731b
_journal_volume 73
_journal_year 2008
_chemical_absolute_configuration syn
_chemical_compound_source 'synthesis as described'
_chemical_formula_moiety 'C7 H7 N1 O4'
_chemical_formula_sum 'C7 H7 N O4'
_chemical_formula_weight 169.14
_space_group_IT_number 9
_symmetry_cell_setting monoclinic
_symmetry_Int_Tables_number 9
_symmetry_space_group_name_Hall 'C -2yc'
_symmetry_space_group_name_H-M 'C 1 c 1'
_atom_sites_solution_hydrogens geom
_atom_sites_solution_primary direct
_atom_sites_solution_secondary difmap
_cell_angle_alpha 90
_cell_angle_beta 100.230(2)
_cell_angle_gamma 90
_cell_formula_units_Z 4
_cell_length_a 4.24040(10)
_cell_length_b 22.1197(6)
_cell_length_c 7.9235(2)
_cell_measurement_reflns_used 1882
_cell_measurement_temperature 100(2)
_cell_measurement_theta_max 25.28
_cell_measurement_theta_min 3.19
_cell_measurement_wavelength 0.71073
_cell_volume 731.38(3)
_computing_cell_refinement 'Bruker APEXII'
_computing_data_collection 'Bruker APEXII'
_computing_data_reduction 'Bruker XPREP'
_computing_molecular_graphics 'Ortep-3 for Windows (Farrugia, 1997)'
_computing_publication_material 'WinGX publication routines (Farrugia, 1999)'
_computing_structure_refinement 'SHELXL-97 (Sheldrick, 1997)'
_computing_structure_solution 'SHELXS-86 (Sheldrick, 1986)'
_diffrn_measured_fraction_theta_full 1
_diffrn_measured_fraction_theta_max 1
_diffrn_measurement_device 'four-circle diffractometer'
_diffrn_measurement_device_type 'BRUKER APPEX-II CCD'
_diffrn_measurement_method 'omega and phi scans'
_diffrn_radiation_monochromator graphite
_diffrn_radiation_probe x-ray
_diffrn_radiation_source 'fine-focus sealed tube'
_diffrn_radiation_type MoK\a
_diffrn_radiation_wavelength 0.7107
_diffrn_reflns_av_R_equivalents 0.0326
_diffrn_reflns_av_unetI/netI 0.0296
_diffrn_reflns_limit_h_max 5
_diffrn_reflns_limit_h_min -5
_diffrn_reflns_limit_k_max 27
_diffrn_reflns_limit_k_min 0
_diffrn_reflns_limit_l_max 9
_diffrn_reflns_limit_l_min -9
_diffrn_reflns_number 5069
_diffrn_reflns_theta_full 26.38
_diffrn_reflns_theta_max 26.38
_diffrn_reflns_theta_min 1.84
_exptl_absorpt_coefficient_mu 0.128
_exptl_absorpt_correction_T_max 1
_exptl_absorpt_correction_T_min 0.817811
_exptl_absorpt_correction_type multi-scan
_exptl_absorpt_process_details 'BRUKER SADABS'
_exptl_crystal_colour yellow
_exptl_crystal_density_diffrn 1.536
_exptl_crystal_density_method 'not measured'
_exptl_crystal_description prism
_exptl_crystal_F_000 352
_exptl_crystal_size_max 0.22
_exptl_crystal_size_mid 0.15
_exptl_crystal_size_min 0.02
_refine_diff_density_max 0.144
_refine_diff_density_min -0.138
_refine_diff_density_rms 0.033
_refine_ls_abs_structure_details 'Flack H D (1983), Acta Cryst. A39, 876-881'
_refine_ls_abs_structure_Flack 0.2(11)
_refine_ls_extinction_coef 0.0009(1)
_refine_ls_extinction_expression Fc^*^=kFc[1+0.001xFc^2^\l^3^/sin(2\q)]^-1/4^
_refine_ls_extinction_method SHELXL
_refine_ls_goodness_of_fit_ref 1.063
_refine_ls_hydrogen_treatment mixed
_refine_ls_matrix_type full
_refine_ls_number_parameters 141
_refine_ls_number_reflns 1497
_refine_ls_number_restraints 2
_refine_ls_restrained_S_all 1.062
_refine_ls_R_factor_all 0.0385
_refine_ls_R_factor_gt 0.0316
_refine_ls_shift/su_max 0
_refine_ls_shift/su_mean 0
_refine_ls_structure_factor_coef Fsqd
_refine_ls_weighting_details 'calc w=1/[\s^2^(Fo^2^)+(0.0304P)^2^+0.2150P] where P=(Fo^2^+2Fc^2^)/3'
_refine_ls_weighting_scheme calc
_refine_ls_wR_factor_gt 0.0656
_refine_ls_wR_factor_ref 0.0681
_reflns_number_gt 1335
_reflns_number_total 1497
_reflns_threshold_expression >2sigma(I)
_cod_data_source_file jo702731b-File005.cif
_cod_data_source_block New_Global_Publ_Block
_cod_original_sg_symbol_H-M 'C c'
_cod_database_code 4023403

loop_
_symmetry_equiv_pos_as_xyz
'x, y, z'
'x, -y, z+1/2'
'x+1/2, y+1/2, z'
'x+1/2, -y+1/2, z+1/2'

loop_
_atom_site_label
_atom_site_type_symbol
_atom_site_fract_x
_atom_site_fract_y
_atom_site_fract_z
_atom_site_U_iso_or_equiv
_atom_site_adp_type
_atom_site_occupancy
_atom_site_symmetry_multiplicity
_atom_site_calc_flag
_atom_site_refinement_flags
_atom_site_disorder_assembly
_atom_site_disorder_group
O1 O 0.8507(3) 0.85635(5) 0.38744(17) 0.0237(3) Uani 1 1 d . . .
C2 C 0.9998(5) 0.87629(8) 0.2580(3) 0.0257(4) Uani 1 1 d . . .
H2 H 1.0722 0.8507 0.1764 0.031 Uiso 1 1 calc R . .
C3 C 1.0300(5) 0.93644(8) 0.2614(3) 0.0275(4) Uani 1 1 d . . .
H3 H 1.1261 0.9607 0.1854 0.033 Uiso 1 1 calc R . .
C4 C 0.8910(4) 0.95685(8) 0.4001(2) 0.0250(4) Uani 1 1 d . . .
H4 H 0.8744 0.9977 0.4349 0.03 Uiso 1 1 calc R . .
C5 C 0.7858(4) 0.90750(8) 0.4743(2) 0.0209(4) Uani 1 1 d . . .
C6 C 0.6338(4) 0.90355(7) 0.6209(2) 0.0196(4) Uani 1 1 d . A .
H6 H 0.588 0.9413 0.6686 0.023 Uiso 1 1 calc R . .
C7 C 0.5460(4) 0.85484(8) 0.7013(2) 0.0212(4) Uani 1 1 d . . .
N8 N 0.3987(4) 0.86692(7) 0.8524(2) 0.0256(4) Uani 1 1 d . A .
O9 O 0.3480(3) 0.91914(6) 0.89265(19) 0.0319(4) Uani 1 1 d . . .
O10A O 0.2793(12) 0.8231(3) 0.9159(9) 0.0235(11) Uani 0.506(5) 1 d P A 1
C11A C 0.544(4) 0.7884(10) 0.646(2) 0.0178(17) Uani 0.506(5) 1 d P A 1
H11A H 0.3293 0.7706 0.643 0.021 Uiso 0.506(5) 1 calc PR A 1
H11B H 0.6004 0.785 0.5305 0.021 Uiso 0.506(5) 1 calc PR A 1
O12A O 0.7783(6) 0.75725(11) 0.7702(3) 0.0209(9) Uani 0.506(5) 1 d P A 1
O10B O 0.3905(15) 0.8234(4) 0.9537(9) 0.0296(13) Uani 0.494(5) 1 d P A 2
C11B C 0.606(4) 0.7903(10) 0.675(2) 0.0178(17) Uani 0.494(5) 1 d P A 2
H11C H 0.7464 0.7857 0.5888 0.021 Uiso 0.494(5) 1 calc PR A 2
H11D H 0.7166 0.7722 0.7843 0.021 Uiso 0.494(5) 1 calc PR A 2
O12B O 0.3027(6) 0.75938(11) 0.6176(4) 0.0203(9) Uani 0.494(5) 1 d P A 2
H12A H 0.997(15) 0.757(2) 0.721(8) 0.072(17) Uiso 0.506(5) 1 d P A 1
H12B H 0.304(14) 0.753(3) 0.511(9) 0.059(17) Uiso 0.494(5) 1 d P A 2

loop_
_atom_site_aniso_label
_atom_site_aniso_U_11
_atom_site_aniso_U_22
_atom_site_aniso_U_33
_atom_site_aniso_U_23
_atom_site_aniso_U_13
_atom_site_aniso_U_12
O1 0.0273(8) 0.0217(6) 0.0237(7) -0.0003(6) 0.0087(6) 0.0000(6)
C2 0.0275(10) 0.0322(11) 0.0185(9) 0.0012(8) 0.0070(8) 0.0022(9)
C3 0.0273(10) 0.0304(10) 0.0245(9) 0.0084(8) 0.0039(8) -0.0034(8)
C4 0.0270(10) 0.0215(9) 0.0260(9) -0.0009(8) 0.0028(8) 0.0006(8)
C5 0.0207(10) 0.0198(10) 0.0209(10) -0.0016(7) 0.0002(8) 0.0023(7)
C6 0.0189(10) 0.0181(9) 0.0206(10) -0.0009(7) 0.0002(7) 0.0024(8)
C7 0.0222(10) 0.0234(9) 0.0187(9) -0.0021(8) 0.0054(7) 0.0010(8)
N8 0.0288(10) 0.0268(10) 0.0235(9) -0.0018(7) 0.0115(8) 0.0003(7)
O9 0.0414(9) 0.0273(7) 0.0302(8) -0.0068(6) 0.0147(7) 0.0037(6)
O10A 0.021(3) 0.0267(19) 0.025(3) 0.0033(19) 0.0098(19) 0.002(2)
C11A 0.015(5) 0.0225(14) 0.014(4) -0.003(3) -0.002(3) -0.005(4)
O12A 0.0213(14) 0.0242(15) 0.0176(14) 0.0034(10) 0.0040(10) 0.0031(11)
O10B 0.035(3) 0.032(2) 0.024(3) 0.002(2) 0.009(2) -0.006(3)
C11B 0.015(5) 0.0225(14) 0.014(4) -0.003(3) -0.002(3) -0.005(4)
O12B 0.0176(14) 0.0252(15) 0.0181(16) -0.0045(11) 0.0032(10) -0.0058(11)

loop_
_atom_type_symbol
_atom_type_description
_atom_type_scat_dispersion_real
_atom_type_scat_dispersion_imag
_atom_type_scat_source
C C 0.0033 0.0016 'International Tables Vol C Tables 4.2.6.8 and 6.1.1.4'
H H 0 0 'International Tables Vol C Tables 4.2.6.8 and 6.1.1.4'
N N 0.0061 0.0033 'International Tables Vol C Tables 4.2.6.8 and 6.1.1.4'
O O 0.0106 0.006 'International Tables Vol C Tables 4.2.6.8 and 6.1.1.4'

loop_
_geom_angle_atom_site_label_1
_geom_angle_atom_site_label_2
_geom_angle_atom_site_label_3
_geom_angle
_geom_angle_site_symmetry_1
_geom_angle_site_symmetry_3
_geom_angle_publ_flag
C2 O1 C5 105.62(13) . . ?
C3 C2 O1 111.14(17) . . ?
C3 C2 H2 124.4 . . ?
O1 C2 H2 124.4 . . ?
C2 C3 C4 106.42(17) . . ?
C2 C3 H3 126.8 . . ?
C4 C3 H3 126.8 . . ?
C5 C4 C3 107.22(16) . . ?
C5 C4 H4 126.4 . . ?
C3 C4 H4 126.4 . . ?
C4 C5 O1 109.60(17) . . ?
C4 C5 C6 129.37(17) . . ?
O1 C5 C6 121.03(16) . . ?
C7 C6 C5 129.83(16) . . ?
C7 C6 H6 115.1 . . ?
C5 C6 H6 115.1 . . ?
C6 C7 C11B 130.2(8) . . ?
C6 C7 N8 115.83(15) . . ?
C11B C7 N8 113.5(8) . . ?
C6 C7 C11A 128.6(8) . . ?
N8 C7 C11A 115.2(8) . . ?
O9 N8 O10A 121.8(4) . . ?
O9 N8 O10B 121.9(4) . . ?
O9 N8 C7 120.14(15) . . ?
O10A N8 C7 116.8(4) . . ?
O10B N8 C7 116.4(4) . . ?
O12A C11A C7 107.3(9) . . ?
O12A C11A H11A 110.3 . . ?
C7 C11A H11A 110.3 . . ?
O12A C11A H11B 110.3 . . ?
C7 C11A H11B 110.3 . . ?
H11A C11A H11B 108.5 . . ?
O12A C11A H12B 121(3) . . ?
C7 C11A H12B 131(3) . . ?
H11B C11A H12B 63.9 . . ?
C11A O12A H12A 107(3) . . ?
O12B C11B C7 109.5(12) . . ?
O12B C11B H11C 109.8 . . ?
C7 C11B H11C 109.8 . . ?
O12B C11B H11D 109.8 . . ?
C7 C11B H11D 109.8 . . ?
H11C C11B H11D 108.2 . . ?
C11B O12B H12B 103(4) . . ?

loop_
_geom_bond_atom_site_label_1
_geom_bond_atom_site_label_2
_geom_bond_distance
_geom_bond_site_symmetry_2
_geom_bond_publ_flag
O1 C2 1.370(2) . ?
O1 C5 1.377(2) . ?
C2 C3 1.337(3) . ?
C2 H2 0.95 . ?
C3 C4 1.410(3) . ?
C3 H3 0.95 . ?
C4 C5 1.353(3) . ?
C4 H4 0.95 . ?
C5 C6 1.428(2) . ?
C6 C7 1.338(2) . ?
C6 H6 0.95 . ?
C7 C11B 1.47(2) . ?
C7 N8 1.470(2) . ?
C7 C11A 1.53(2) . ?
N8 O9 1.227(2) . ?
N8 O10A 1.241(7) . ?
N8 O10B 1.258(8) . ?
C11A O12A 1.441(16) . ?
C11A H11A 0.99 . ?
C11A H11B 0.99 . ?
O12A H12A 1.07(7) . ?
C11B O12B 1.458(16) . ?
C11B H11C 0.99 . ?
C11B H11D 0.99 . ?
O12B H12B 0.86(7) . ?

loop_
_geom_torsion_atom_site_label_1
_geom_torsion_atom_site_label_2
_geom_torsion_atom_site_label_3
_geom_torsion_atom_site_label_4
_geom_torsion
_geom_torsion_site_symmetry_1
_geom_torsion_site_symmetry_2
_geom_torsion_site_symmetry_3
_geom_torsion_site_symmetry_4
_geom_torsion_publ_flag
C5 O1 C2 C3 0.2(2) . . . . ?
O1 C2 C3 C4 -0.4(2) . . . . ?
C2 C3 C4 C5 0.5(2) . . . . ?
C3 C4 C5 O1 -0.4(2) . . . . ?
C3 C4 C5 C6 178.62(17) . . . . ?
C2 O1 C5 C4 0.12(19) . . . . ?
C2 O1 C5 C6 -178.96(15) . . . . ?
C4 C5 C6 C7 -175.6(2) . . . . ?
O1 C5 C6 C7 3.3(3) . . . . ?
C5 C6 C7 C11B 6.9(8) . . . . ?
C5 C6 C7 N8 178.83(18) . . . . ?
C5 C6 C7 C11A -8.5(7) . . . . ?
C6 C7 N8 O9 3.7(2) . . . . ?
C11B C7 N8 O9 177.0(6) . . . . ?
C11A C7 N8 O9 -169.9(6) . . . . ?
C6 C7 N8 O10A 171.2(3) . . . . ?
C11B C7 N8 O10A -15.5(7) . . . . ?
C11A C7 N8 O10A -2.5(6) . . . . ?
C6 C7 N8 O10B -162.3(3) . . . . ?
C11B C7 N8 O10B 10.9(7) . . . . ?
C11A C7 N8 O10B 24.0(6) . . . . ?
C6 C7 C11A O12A 114.4(9) . . . . ?
C11B C7 C11A O12A 12(6) . . . . ?
N8 C7 C11A O12A -72.9(12) . . . . ?
C6 C7 C11B O12B -116.2(11) . . . . ?
N8 C7 C11B O12B 71.7(11) . . . . ?
C11A C7 C11B O12B -29(7) . . . . ?
